data_4305076
loop_
_publ_author_name
'Donald J. Darensbourg'
'Eric B. Frantz'

_publ_section_title
;
Studies of the Carbon Dioxide and Epoxide Coupling Reaction in the Presence
of Fluorinated Manganese(III) Acacen Complexes: Kinetics of Epoxide
Ring-Opening
;
_journal_name_full 'Inorganic Chemistry'
_journal_page_first 4977
_journal_page_last 4987
_journal_paper_doi 10.1021/ic800286p
_journal_volume 47
_journal_year 2008
_chemical_formula_sum 'C13 H12 F6 Mn N3 O3'
_chemical_formula_weight 427.20
_chemical_name_systematic
; 
 ? 
;
_space_group_IT_number 14
_symmetry_cell_setting monoclinic
_symmetry_space_group_name_Hall '-P 2ybc'
_symmetry_space_group_name_H-M 'P 1 21/c 1'
_atom_sites_solution_hydrogens geom
_atom_sites_solution_primary direct
_atom_sites_solution_secondary difmap
_audit_creation_method SHELXL-97
_cell_angle_alpha 90.00
_cell_angle_beta 118.476(11)
_cell_angle_gamma 90.00
_cell_formula_units_Z 4
_cell_length_a 7.8313(13)
_cell_length_b 18.525(3)
_cell_length_c 12.565(2)
_cell_measurement_reflns_used 3680
_cell_measurement_temperature 110(2)
_cell_measurement_theta_max 60.78
_cell_measurement_theta_min 4.66
_cell_volume 1602.3(5)
_computing_cell_refinement 'Brucker SMART'
_computing_data_collection 'Brucker FRAMBO'
_computing_data_reduction 'Brucker SAINT'
_computing_molecular_graphics 'X-Seed (Barbour, 1999)'
_computing_publication_material 'Brucker SHELXTL'
_computing_structure_refinement 'SHELXL-97 (Sheldrick, 1997)'
_computing_structure_solution 'SHELXS-97 (Sheldrick, 1990)'
_diffrn_ambient_temperature 110(2)
_diffrn_measured_fraction_theta_full 0.955
_diffrn_measured_fraction_theta_max 0.955
_diffrn_measurement_device_type 'Bruker Gadds D8 Discover'
_diffrn_measurement_method '\w and \f scans'
_diffrn_radiation_monochromator graphite
_diffrn_radiation_source 'fine-focus sealed tube'
_diffrn_radiation_type CuK\a
_diffrn_radiation_wavelength 1.54178
_diffrn_reflns_av_R_equivalents 0.1163
_diffrn_reflns_av_sigmaI/netI 0.0916
_diffrn_reflns_limit_h_max 8
_diffrn_reflns_limit_h_min -7
_diffrn_reflns_limit_k_max 20
_diffrn_reflns_limit_k_min -20
_diffrn_reflns_limit_l_max 13
_diffrn_reflns_limit_l_min -14
_diffrn_reflns_number 8904
_diffrn_reflns_theta_full 61.11
_diffrn_reflns_theta_max 61.11
_diffrn_reflns_theta_min 4.66
_diffrn_standards_decay_% <1
_diffrn_standards_interval_count 0
_diffrn_standards_interval_time 0
_diffrn_standards_number 0
_exptl_absorpt_coefficient_mu 7.538
_exptl_absorpt_correction_T_max 0.8639
_exptl_absorpt_correction_T_min 0.1166
_exptl_absorpt_correction_type multi-scan
_exptl_absorpt_process_details sadabs
_exptl_crystal_colour brown
_exptl_crystal_density_diffrn 1.771
_exptl_crystal_density_method 'not measured'
_exptl_crystal_description block
_exptl_crystal_F_000 856
_exptl_crystal_size_max 0.50
_exptl_crystal_size_mid 0.30
_exptl_crystal_size_min 0.02
_refine_diff_density_max 0.692
_refine_diff_density_min -0.601
_refine_diff_density_rms 0.141
_refine_ls_extinction_method none
_refine_ls_goodness_of_fit_ref 0.997
_refine_ls_hydrogen_treatment constr
_refine_ls_matrix_type full
_refine_ls_number_parameters 237
_refine_ls_number_reflns 2350
_refine_ls_number_restraints 0
_refine_ls_restrained_S_all 0.997
_refine_ls_R_factor_all 0.0868
_refine_ls_R_factor_gt 0.0649
_refine_ls_shift/su_max 0.000
_refine_ls_shift/su_mean 0.000
_refine_ls_structure_factor_coef Fsqd
_refine_ls_weighting_details 'calc w=1/[\s^2^(Fo^2^)+(0.1216P)^2^+0.0000P] where P=(Fo^2^+2Fc^2^)/3'
_refine_ls_weighting_scheme calc
_refine_ls_wR_factor_gt 0.1631
_refine_ls_wR_factor_ref 0.1811
_reflns_number_gt 1740
_reflns_number_total 2350
_reflns_threshold_expression >2sigma(I)
_cod_data_source_file ic800286p-file003_3.cif
_cod_data_source_block newbhuv
_cod_database_code 4305076

loop_
_symmetry_equiv_pos_as_xyz
'x, y, z'
'-x, y+1/2, -z+1/2'
'-x, -y, -z'
'x, -y-1/2, z-1/2'

loop_
_atom_site_label
_atom_site_type_symbol
_atom_site_fract_x
_atom_site_fract_y
_atom_site_fract_z
_atom_site_U_iso_or_equiv
_atom_site_adp_type
_atom_site_occupancy
_atom_site_symmetry_multiplicity
_atom_site_calc_flag
_atom_site_refinement_flags
_atom_site_disorder_assembly
_atom_site_disorder_group
Mn1 Mn 0.47808(12) 0.23254(5) 0.06924(8) 0.0192(3) Uani 1 1 d . . .
F1 F 0.2119(4) 0.44968(17) -0.0798(3) 0.0299(8) Uani 1 1 d . . .
F2 F 0.4193(4) 0.48326(17) -0.1375(3) 0.0305(8) Uani 1 1 d . . .
F3 F 0.2056(4) 0.40242(17) -0.2389(3) 0.0303(8) Uani 1 1 d . . .
F4 F -0.0688(5) 0.1322(2) -0.1856(3) 0.0471(11) Uani 1 1 d . . .
F5 F -0.0165(4) 0.02448(17) -0.1134(3) 0.0317(9) Uani 1 1 d . . .
F6 F -0.1124(5) 0.10700(18) -0.0340(3) 0.0364(9) Uani 1 1 d . . .
O1 O 0.3630(5) 0.3137(2) -0.0346(3) 0.0223(9) Uani 1 1 d . . .
O2 O 0.2318(5) 0.1854(2) 0.0128(3) 0.0219(9) Uani 1 1 d . . .
O3 O 0.4741(6) 0.3288(2) 0.3977(3) 0.0282(10) Uani 1 1 d . . .
N1 N 0.7488(6) 0.2643(2) 0.1085(4) 0.0213(11) Uani 1 1 d . . .
N2 N 0.6155(6) 0.1448(2) 0.1597(4) 0.0196(10) Uani 1 1 d . . .
N3 N 0.4855(7) 0.2794(3) 0.2268(5) 0.0282(12) Uani 1 1 d . . .
C1 C 0.7964(7) 0.3194(3) 0.0663(5) 0.0212(12) Uani 1 1 d . . .
C2 C 0.6537(8) 0.3717(3) -0.0084(5) 0.0215(12) Uani 1 1 d . . .
H2 H 0.6986 0.4136 -0.0312 0.026 Uiso 1 1 calc R . .
C3 C 0.4604(8) 0.3659(3) -0.0487(5) 0.0196(12) Uani 1 1 d . . .
C4 C 0.5499(8) 0.0795(3) 0.1429(5) 0.0243(13) Uani 1 1 d . . .
C5 C 0.3492(8) 0.0642(3) 0.0553(5) 0.0253(13) Uani 1 1 d . . .
H5 H 0.3117 0.0154 0.0341 0.030 Uiso 1 1 calc R . .
C6 C 0.2130(7) 0.1164(3) 0.0025(5) 0.0184(12) Uani 1 1 d . . .
C7 C 0.8985(8) 0.2119(3) 0.1884(5) 0.0263(14) Uani 1 1 d . . .
H7A H 1.0144 0.2379 0.2495 0.032 Uiso 1 1 calc R . .
H7B H 0.9386 0.1810 0.1399 0.032 Uiso 1 1 calc R . .
C8 C 0.8131(8) 0.1662(3) 0.2502(5) 0.0267(14) Uani 1 1 d . . .
H8A H 0.8943 0.1228 0.2858 0.032 Uiso 1 1 calc R . .
H8B H 0.8085 0.1940 0.3161 0.032 Uiso 1 1 calc R . .
C9 C 1.0042(8) 0.3319(4) 0.0924(6) 0.0317(15) Uani 1 1 d . . .
H9A H 1.0878 0.3376 0.1799 0.048 Uiso 1 1 calc R . .
H9B H 1.0106 0.3757 0.0507 0.048 Uiso 1 1 calc R . .
H9C H 1.0485 0.2904 0.0637 0.048 Uiso 1 1 calc R . .
C10 C 0.3266(8) 0.4260(3) -0.1267(5) 0.0237(13) Uani 1 1 d . . .
C11 C 0.6745(9) 0.0163(3) 0.2124(5) 0.0285(14) Uani 1 1 d . . .
H11A H 0.7949 0.0164 0.2067 0.043 Uiso 1 1 calc R . .
H11B H 0.6038 -0.0288 0.1782 0.043 Uiso 1 1 calc R . .
H11C H 0.7056 0.0200 0.2976 0.043 Uiso 1 1 calc R . .
C12 C 0.0044(8) 0.0942(3) -0.0833(5) 0.0232(13) Uani 1 1 d . . .
C13 C 0.4811(7) 0.3036(3) 0.3109(5) 0.0218(13) Uani 1 1 d . . .

loop_
_atom_site_aniso_label
_atom_site_aniso_U_11
_atom_site_aniso_U_22
_atom_site_aniso_U_33
_atom_site_aniso_U_23
_atom_site_aniso_U_13
_atom_site_aniso_U_12
Mn1 0.0136(5) 0.0209(5) 0.0185(5) 0.0006(4) 0.0040(4) 0.0006(3)
F1 0.0220(18) 0.0243(18) 0.040(2) 0.0005(15) 0.0115(16) 0.0035(13)
F2 0.0223(17) 0.0226(18) 0.0354(19) 0.0074(15) 0.0047(15) -0.0012(13)
F3 0.0252(19) 0.0295(18) 0.0217(17) 0.0037(14) -0.0004(15) -0.0022(14)
F4 0.039(2) 0.051(2) 0.0260(19) 0.0171(18) -0.0057(17) -0.0154(17)
F5 0.0294(19) 0.0289(19) 0.0314(19) -0.0085(15) 0.0099(16) -0.0078(14)
F6 0.0235(19) 0.038(2) 0.046(2) -0.0100(17) 0.0149(17) -0.0028(15)
O1 0.0124(19) 0.025(2) 0.023(2) -0.0012(16) 0.0039(17) -0.0014(15)
O2 0.0124(19) 0.023(2) 0.0209(19) -0.0006(16) 0.0003(16) -0.0003(15)
O3 0.033(2) 0.035(2) 0.019(2) 0.0003(18) 0.0142(19) 0.0024(18)
N1 0.012(2) 0.024(3) 0.019(2) -0.003(2) 0.000(2) 0.0034(19)
N2 0.015(2) 0.027(3) 0.014(2) 0.0008(19) 0.004(2) 0.0045(19)
N3 0.026(3) 0.032(3) 0.025(3) -0.005(2) 0.010(2) -0.001(2)
C1 0.017(3) 0.025(3) 0.017(3) -0.005(2) 0.004(2) -0.005(2)
C2 0.018(3) 0.024(3) 0.020(3) -0.002(2) 0.007(3) -0.001(2)
C3 0.017(3) 0.019(3) 0.019(3) -0.011(2) 0.006(3) -0.004(2)
C4 0.022(3) 0.030(3) 0.019(3) 0.004(3) 0.009(3) 0.003(2)
C5 0.024(3) 0.029(3) 0.021(3) -0.001(3) 0.010(3) 0.000(2)
C6 0.022(3) 0.022(3) 0.013(3) 0.003(2) 0.010(2) 0.001(2)
C7 0.015(3) 0.028(3) 0.026(3) 0.003(3) 0.002(3) 0.005(2)
C8 0.020(3) 0.033(3) 0.021(3) 0.003(3) 0.005(3) 0.007(2)
C9 0.017(3) 0.041(4) 0.036(3) 0.000(3) 0.011(3) 0.003(3)
C10 0.017(3) 0.019(3) 0.032(3) 0.001(2) 0.009(3) -0.002(2)
C11 0.032(3) 0.025(3) 0.023(3) 0.006(3) 0.008(3) 0.006(3)
C12 0.023(3) 0.015(3) 0.024(3) 0.005(2) 0.005(3) -0.002(2)
C13 0.020(3) 0.024(3) 0.019(3) 0.002(3) 0.007(3) -0.001(2)

loop_
_atom_type_symbol
_atom_type_description
_atom_type_scat_dispersion_real
_atom_type_scat_dispersion_imag
_atom_type_scat_source
C C 0.0181 0.0091 'International Tables Vol C Tables 4.2.6.8 and 6.1.1.4'
H H 0.0000 0.0000 'International Tables Vol C Tables 4.2.6.8 and 6.1.1.4'
F F 0.0727 0.0534 'International Tables Vol C Tables 4.2.6.8 and 6.1.1.4'
Mn Mn -0.5299 2.8052 'International Tables Vol C Tables 4.2.6.8 and 6.1.1.4'
N N 0.0311 0.0180 'International Tables Vol C Tables 4.2.6.8 and 6.1.1.4'
O O 0.0492 0.0322 'International Tables Vol C Tables 4.2.6.8 and 6.1.1.4'

loop_
_geom_angle_atom_site_label_1
_geom_angle_atom_site_label_2
_geom_angle_atom_site_label_3
_geom_angle
_geom_angle_site_symmetry_1
_geom_angle_site_symmetry_3
_geom_angle_publ_flag
O1 Mn1 O2 92.40(15) . . ?
O1 Mn1 N2 170.81(17) . . ?
O2 Mn1 N2 90.80(17) . . ?
O1 Mn1 N1 92.07(17) . . ?
O2 Mn1 N1 167.19(17) . . ?
N2 Mn1 N1 83.07(18) . . ?
O1 Mn1 N3 96.23(17) . . ?
O2 Mn1 N3 96.09(18) . . ?
N2 Mn1 N3 91.99(18) . . ?
N1 Mn1 N3 95.36(19) . . ?
O1 Mn1 O3 87.69(15) . 4_565 ?
O2 Mn1 O3 82.72(15) . 4_565 ?
N2 Mn1 O3 84.17(16) . 4_565 ?
N1 Mn1 O3 85.46(16) . 4_565 ?
N3 Mn1 O3 175.95(16) . 4_565 ?
C3 O1 Mn1 124.3(3) . . ?
C6 O2 Mn1 122.4(3) . . ?
C13 O3 Mn1 129.2(4) . 4_566 ?
C1 N1 C7 120.6(5) . . ?
C1 N1 Mn1 127.4(4) . . ?
C7 N1 Mn1 111.9(4) . . ?
C4 N2 C8 124.6(5) . . ?
C4 N2 Mn1 127.6(4) . . ?
C8 N2 Mn1 107.8(3) . . ?
C13 N3 Mn1 176.8(5) . . ?
N1 C1 C2 121.1(5) . . ?
N1 C1 C9 121.6(5) . . ?
C2 C1 C9 117.3(5) . . ?
C3 C2 C1 124.9(5) . . ?
C3 C2 H2 117.5 . . ?
C1 C2 H2 117.5 . . ?
O1 C3 C2 129.5(5) . . ?
O1 C3 C10 111.4(4) . . ?
C2 C3 C10 119.1(5) . . ?
N2 C4 C5 120.6(5) . . ?
N2 C4 C11 122.4(5) . . ?
C5 C4 C11 117.0(5) . . ?
C6 C5 C4 123.1(5) . . ?
C6 C5 H5 118.4 . . ?
C4 C5 H5 118.4 . . ?
O2 C6 C5 129.3(5) . . ?
O2 C6 C12 111.9(4) . . ?
C5 C6 C12 118.8(5) . . ?
N1 C7 C8 108.4(5) . . ?
N1 C7 H7A 110.0 . . ?
C8 C7 H7A 110.0 . . ?
N1 C7 H7B 110.0 . . ?
C8 C7 H7B 110.0 . . ?
H7A C7 H7B 108.4 . . ?
N2 C8 C7 108.4(4) . . ?
N2 C8 H8A 110.0 . . ?
C7 C8 H8A 110.0 . . ?
N2 C8 H8B 110.0 . . ?
C7 C8 H8B 110.0 . . ?
H8A C8 H8B 108.4 . . ?
C1 C9 H9A 109.5 . . ?
C1 C9 H9B 109.5 . . ?
H9A C9 H9B 109.5 . . ?
C1 C9 H9C 109.5 . . ?
H9A C9 H9C 109.5 . . ?
H9B C9 H9C 109.5 . . ?
F2 C10 F3 107.4(5) . . ?
F2 C10 F1 107.1(4) . . ?
F3 C10 F1 106.2(4) . . ?
F2 C10 C3 114.1(4) . . ?
F3 C10 C3 111.2(4) . . ?
F1 C10 C3 110.6(5) . . ?
C4 C11 H11A 109.5 . . ?
C4 C11 H11B 109.5 . . ?
H11A C11 H11B 109.5 . . ?
C4 C11 H11C 109.5 . . ?
H11A C11 H11C 109.5 . . ?
H11B C11 H11C 109.5 . . ?
F4 C12 F5 107.5(5) . . ?
F4 C12 F6 106.0(5) . . ?
F5 C12 F6 106.4(4) . . ?
F4 C12 C6 111.3(4) . . ?
F5 C12 C6 114.0(4) . . ?
F6 C12 C6 111.1(5) . . ?
N3 C13 O3 179.2(6) . . ?

loop_
_geom_bond_atom_site_label_1
_geom_bond_atom_site_label_2
_geom_bond_distance
_geom_bond_site_symmetry_2
_geom_bond_publ_flag
Mn1 O1 1.911(4) . ?
Mn1 O2 1.919(4) . ?
Mn1 N2 1.981(4) . ?
Mn1 N1 2.022(5) . ?
Mn1 N3 2.137(5) . ?
Mn1 O3 2.424(4) 4_565 ?
F1 C10 1.360(6) . ?
F2 C10 1.328(6) . ?
F3 C10 1.343(6) . ?
F4 C12 1.332(6) . ?
F5 C12 1.333(6) . ?
F6 C12 1.348(7) . ?
O1 C3 1.296(6) . ?
O2 C6 1.286(6) . ?
O3 C13 1.211(7) . ?
O3 Mn1 2.424(4) 4_566 ?
N1 C1 1.284(7) . ?
N1 C7 1.485(7) . ?
N2 C4 1.291(7) . ?
N2 C8 1.472(7) . ?
N3 C13 1.163(7) . ?
C1 C2 1.439(8) . ?
C1 C9 1.517(7) . ?
C2 C3 1.352(7) . ?
C2 H2 0.9500 . ?
C3 C10 1.523(8) . ?
C4 C5 1.453(8) . ?
C4 C11 1.509(7) . ?
C5 C6 1.355(7) . ?
C5 H5 0.9500 . ?
C6 C12 1.524(7) . ?
C7 C8 1.503(8) . ?
C7 H7A 0.9900 . ?
C7 H7B 0.9900 . ?
C8 H8A 0.9900 . ?
C8 H8B 0.9900 . ?
C9 H9A 0.9800 . ?
C9 H9B 0.9800 . ?
C9 H9C 0.9800 . ?
C11 H11A 0.9800 . ?
C11 H11B 0.9800 . ?
C11 H11C 0.9800 . ?
